data_4065104
loop_
_publ_author_name
'Schreiber, Dominique F.'
'Ortin, Yannick'
'M\"uller-Bunz, Helge'
'Phillips, Andrew D.'

_publ_section_title
;
 Application of Electron-Withdrawing Coordinatively Unsaturated \h6-Arene
 \b-Diketiminato--Ruthenium Complexes in Lewis Acid Catalyzed Diels--Alder
 Reactions
;
_journal_issue 20
_journal_name_full Organometallics
_journal_page_first 5381
_journal_paper_doi 10.1021/om200566a
_journal_volume 30
_journal_year 2011
_chemical_formula_moiety 'C21 H8 F18 N2'
_chemical_formula_sum 'C21 H8 F18 N2'
_chemical_formula_weight 630.29
_chemical_name_common MegaFluorus
_chemical_name_systematic
; 
 ? 
;
_space_group_IT_number 15
_symmetry_cell_setting monoclinic
_symmetry_space_group_name_Hall '-C 2yc'
_symmetry_space_group_name_H-M 'C 1 2/c 1'
_atom_sites_solution_hydrogens geom
_atom_sites_solution_primary direct
_atom_sites_solution_secondary difmap
_audit_creation_method SHELXL-97
_cell_angle_alpha 90.00
_cell_angle_beta 92.344(5)
_cell_angle_gamma 90.00
_cell_formula_units_Z 4
_cell_length_a 18.1409(10)
_cell_length_b 7.9853(4)
_cell_length_c 15.7083(8)
_cell_measurement_reflns_used 5526
_cell_measurement_temperature 133(2)
_cell_measurement_theta_max 27.2418
_cell_measurement_theta_min 3.0448
_cell_volume 2273.6(2)
_computing_cell_refinement
;
CrysAlisPro, Oxford Diffraction Ltd.,
Version 1.171.33.52 (release 06-11-2009 CrysAlis171 .NET)
(compiled Nov  6 2009,16:24:50)
;
_computing_data_collection
;
CrysAlisPro, Oxford Diffraction Ltd.,
Version 1.171.33.52 (release 06-11-2009 CrysAlis171 .NET)
(compiled Nov  6 2009,16:24:50)
;
_computing_data_reduction
;
CrysAlisPro, Oxford Diffraction Ltd.,
Version 1.171.33.52 (release 06-11-2009 CrysAlis171 .NET)
(compiled Nov  6 2009,16:24:50)
;
_computing_molecular_graphics 'ORTEP-3 for windows 2.02 (Farrugia, 2008)'
_computing_publication_material 'WinGX 1.80.05 (Farrugia, 2009)'
_computing_structure_refinement 'SHELXL-97 (Sheldrick, 2008)'
_computing_structure_solution 'SHELXS-97 (Sheldrick, 2008)'
_diffrn_ambient_temperature 133(2)
_diffrn_detector_area_resol_mean 8.2812
_diffrn_measured_fraction_theta_full 0.996
_diffrn_measured_fraction_theta_max 0.996
_diffrn_measurement_device_type 'Xcalibur, Sapphire2, large Be window'
_diffrn_measurement_method '\w and \p scans'
_diffrn_radiation_monochromator graphite
_diffrn_radiation_source 'Enhance (Mo) X-ray Source'
_diffrn_radiation_type MoK\a
_diffrn_radiation_wavelength 0.71073
_diffrn_reflns_av_R_equivalents 0.0155
_diffrn_reflns_av_sigmaI/netI 0.0113
_diffrn_reflns_limit_h_max 22
_diffrn_reflns_limit_h_min -21
_diffrn_reflns_limit_k_max 9
_diffrn_reflns_limit_k_min -9
_diffrn_reflns_limit_l_max 19
_diffrn_reflns_limit_l_min -19
_diffrn_reflns_number 8000
_diffrn_reflns_theta_full 25.99
_diffrn_reflns_theta_max 25.99
_diffrn_reflns_theta_min 3.06
_exptl_absorpt_coefficient_mu 0.213
_exptl_absorpt_correction_T_max 1.00000
_exptl_absorpt_correction_T_min 0.62849
_exptl_absorpt_correction_type multi-scan
_exptl_absorpt_process_details
;
CrysAlisPro, Oxford Diffraction Ltd.,
Version 1.171.33.52 (release 06-11-2009 CrysAlis171 .NET)
(compiled Nov  6 2009,16:24:50)
Empirical absorption correction using spherical harmonics,
 implemented in SCALE3 ABSPACK scaling algorithm.
;
_exptl_crystal_colour yellow
_exptl_crystal_density_diffrn 1.841
_exptl_crystal_density_method 'not measured'
_exptl_crystal_description needle
_exptl_crystal_F_000 1240
_exptl_crystal_size_max 0.39
_exptl_crystal_size_mid 0.18
_exptl_crystal_size_min 0.17
_refine_diff_density_max 0.251
_refine_diff_density_min -0.305
_refine_diff_density_rms 0.050
_refine_ls_extinction_method none
_refine_ls_goodness_of_fit_ref 1.012
_refine_ls_hydrogen_treatment mixed
_refine_ls_matrix_type full
_refine_ls_number_parameters 217
_refine_ls_number_reflns 2229
_refine_ls_number_restraints 12
_refine_ls_restrained_S_all 1.020
_refine_ls_R_factor_all 0.0479
_refine_ls_R_factor_gt 0.0399
_refine_ls_shift/su_max 0.001
_refine_ls_shift/su_mean 0.000
_refine_ls_structure_factor_coef Fsqd
_refine_ls_weighting_details 'calc w=1/[\s^2^(Fo^2^)+(0.0456P)^2^+3.9030P] where P=(Fo^2^+2Fc^2^)/3'
_refine_ls_weighting_scheme calc
_refine_ls_wR_factor_gt 0.0952
_refine_ls_wR_factor_ref 0.1003
_reflns_number_gt 1912
_reflns_number_total 2229
_reflns_threshold_expression I>2/s(I)
_cod_data_source_file om200566a_si_002.cif
_cod_data_source_block adp422
_cod_database_code 4065104

loop_
_symmetry_equiv_pos_as_xyz
'x, y, z'
'-x, y, -z+1/2'
'x+1/2, y+1/2, z'
'-x+1/2, y+1/2, -z+1/2'
'-x, -y, -z'
'x, -y, z-1/2'
'-x+1/2, -y+1/2, -z'
'x+1/2, -y+1/2, z-1/2'

loop_
_atom_site_label
_atom_site_type_symbol
_atom_site_fract_x
_atom_site_fract_y
_atom_site_fract_z
_atom_site_U_iso_or_equiv
_atom_site_adp_type
_atom_site_occupancy
_atom_site_symmetry_multiplicity
_atom_site_calc_flag
_atom_site_refinement_flags
_atom_site_disorder_assembly
_atom_site_disorder_group
C1 C 0.90043(10) 0.2090(2) 0.62858(11) 0.0232(4) Uani 1 1 d . . .
H1 H 0.973(2) 0.242(6) 0.720(3) 0.035 Uiso 0.50 1 d P . .
C2 C 0.91844(10) 0.1859(2) 0.54444(11) 0.0260(4) Uani 1 1 d . . .
H2 H 0.9621 0.2340 0.5236 0.031 Uiso 1 1 calc R . .
C3 C 0.87180(10) 0.0916(2) 0.49090(11) 0.0260(4) Uani 1 1 d . . .
C4 C 0.80772(10) 0.0209(2) 0.52044(11) 0.0252(4) Uani 1 1 d . . .
H4 H 0.7758 -0.0421 0.4832 0.030 Uiso 1 1 calc R . .
C5 C 0.79092(10) 0.0435(2) 0.60488(11) 0.0236(4) Uani 1 1 d . A .
C6 C 0.83695(10) 0.1365(2) 0.65937(11) 0.0236(4) Uani 1 1 d . . .
H6 H 0.8253 0.1507 0.7173 0.028 Uiso 1 1 calc R . .
C7 C 0.89017(12) 0.0630(3) 0.40002(12) 0.0356(5) Uani 1 1 d . . .
C8 C 0.72268(11) -0.0361(3) 0.63698(12) 0.0309(4) Uani 1 1 d . . .
C9 C 0.95318(9) 0.4652(2) 0.69106(10) 0.0215(4) Uani 1 1 d . . .
C10 C 1.0000 0.5481(3) 0.7500 0.0211(5) Uani 1 2 d S . .
H10 H 1.0000 0.6671 0.7500 0.025 Uiso 1 2 calc SR . .
C11 C 0.90834(10) 0.5751(2) 0.62880(12) 0.0257(4) Uani 1 1 d . . .
N1 N 0.94803(9) 0.3009(2) 0.68613(10) 0.0251(3) Uani 1 1 d . . .
F1 F 0.94515(10) 0.1569(3) 0.37530(9) 0.0817(7) Uani 1 1 d . . .
F2 F 0.90996(8) -0.0955(2) 0.38563(9) 0.0559(4) Uani 1 1 d . . .
F3 F 0.83217(9) 0.0897(2) 0.34673(8) 0.0612(5) Uani 1 1 d . . .
F4 F 0.66329(9) -0.0029(4) 0.58871(12) 0.0670(8) Uani 0.886(5) 1 d P A 1
F5 F 0.70644(10) 0.0135(3) 0.71482(10) 0.0565(7) Uani 0.886(5) 1 d P A 1
F6 F 0.72912(11) -0.2011(2) 0.6423(2) 0.0753(10) Uani 0.886(5) 1 d P A 1
F6B F 0.6984(7) -0.1587(18) 0.5790(8) 0.044(4) Uani 0.114(5) 1 d P A 2
F4B F 0.7333(8) -0.113(3) 0.7019(10) 0.061(5) Uani 0.114(5) 1 d PU A 2
F5B F 0.6704(9) 0.063(2) 0.6392(16) 0.073(5) Uani 0.114(5) 1 d PU A 2
F7 F 0.83908(6) 0.52141(14) 0.61557(7) 0.0339(3) Uani 1 1 d . . .
F8 F 0.93933(7) 0.57746(16) 0.55275(7) 0.0386(3) Uani 1 1 d . . .
F9 F 0.90449(7) 0.73327(14) 0.65495(8) 0.0381(3) Uani 1 1 d . . .

loop_
_atom_site_aniso_label
_atom_site_aniso_U_11
_atom_site_aniso_U_22
_atom_site_aniso_U_33
_atom_site_aniso_U_23
_atom_site_aniso_U_13
_atom_site_aniso_U_12
C1 0.0239(9) 0.0220(9) 0.0230(8) 0.0010(7) -0.0068(7) 0.0008(7)
C2 0.0245(9) 0.0289(10) 0.0242(9) 0.0032(7) -0.0024(7) -0.0047(7)
C3 0.0277(9) 0.0281(9) 0.0219(9) 0.0007(7) -0.0020(7) -0.0031(8)
C4 0.0257(9) 0.0259(9) 0.0235(9) -0.0008(7) -0.0060(7) -0.0026(7)
C5 0.0226(8) 0.0227(9) 0.0252(9) 0.0035(7) -0.0026(7) 0.0016(7)
C6 0.0264(9) 0.0239(9) 0.0203(8) 0.0015(7) -0.0019(7) 0.0021(7)
C7 0.0354(11) 0.0459(12) 0.0254(10) -0.0045(9) -0.0001(8) -0.0121(9)
C8 0.0294(10) 0.0333(11) 0.0301(10) -0.0001(9) 0.0011(8) -0.0030(8)
C9 0.0188(8) 0.0262(9) 0.0194(8) 0.0018(7) 0.0015(6) 0.0003(7)
C10 0.0198(11) 0.0219(12) 0.0214(11) 0.000 -0.0008(9) 0.000
C11 0.0231(9) 0.0280(9) 0.0255(9) 0.0015(7) -0.0043(7) -0.0009(7)
N1 0.0275(8) 0.0236(8) 0.0235(8) 0.0005(6) -0.0084(6) -0.0014(6)
F1 0.0982(13) 0.1166(15) 0.0319(7) -0.0165(8) 0.0239(8) -0.0740(12)
F2 0.0607(9) 0.0657(10) 0.0423(8) -0.0162(7) 0.0133(7) 0.0080(7)
F3 0.0633(9) 0.0973(13) 0.0221(6) -0.0063(7) -0.0100(6) 0.0150(9)
F4 0.0255(8) 0.130(2) 0.0440(11) 0.0271(13) -0.0097(7) -0.0208(11)
F5 0.0464(10) 0.0900(16) 0.0343(9) -0.0146(9) 0.0164(7) -0.0284(10)
F6 0.0617(12) 0.0334(9) 0.135(3) 0.0057(12) 0.0489(15) -0.0104(8)
F6B 0.048(8) 0.051(8) 0.034(7) -0.010(6) 0.010(5) -0.035(7)
F4B 0.058(7) 0.083(10) 0.042(7) 0.030(7) 0.001(5) -0.018(7)
F5B 0.055(8) 0.056(7) 0.110(11) 0.008(7) 0.020(8) 0.006(6)
F7 0.0225(5) 0.0364(6) 0.0419(7) 0.0043(5) -0.0095(5) 0.0018(5)
F8 0.0414(7) 0.0498(7) 0.0243(6) 0.0119(5) -0.0003(5) 0.0004(6)
F9 0.0418(7) 0.0248(6) 0.0463(7) 0.0006(5) -0.0165(5) 0.0074(5)

loop_
_atom_type_symbol
_atom_type_description
_atom_type_scat_dispersion_real
_atom_type_scat_dispersion_imag
_atom_type_scat_source
C C 0.0033 0.0016 'International Tables Vol C Tables 4.2.6.8 and 6.1.1.4'
H H 0.0000 0.0000 'International Tables Vol C Tables 4.2.6.8 and 6.1.1.4'
N N 0.0061 0.0033 'International Tables Vol C Tables 4.2.6.8 and 6.1.1.4'
F F 0.0171 0.0103 'International Tables Vol C Tables 4.2.6.8 and 6.1.1.4'

loop_
_geom_angle_atom_site_label_1
_geom_angle_atom_site_label_2
_geom_angle_atom_site_label_3
_geom_angle
_geom_angle_site_symmetry_1
_geom_angle_site_symmetry_3
C2 C1 C6 120.42(16) . .
C2 C1 N1 120.78(16) . .
C6 C1 N1 118.75(16) . .
C1 C2 C3 119.15(16) . .
C1 C2 H2 120.4 . .
C3 C2 H2 120.4 . .
C4 C3 C2 121.02(17) . .
C4 C3 C7 118.60(16) . .
C2 C3 C7 120.39(16) . .
C5 C4 C3 119.14(16) . .
C5 C4 H4 120.4 . .
C3 C4 H4 120.4 . .
C4 C5 C6 120.69(17) . .
C4 C5 C8 118.99(16) . .
C6 C5 C8 120.32(16) . .
C5 C6 C1 119.58(16) . .
C5 C6 H6 120.2 . .
C1 C6 H6 120.2 . .
F1 C7 F3 108.13(19) . .
F1 C7 F2 106.05(19) . .
F3 C7 F2 104.78(17) . .
F1 C7 C3 113.25(16) . .
F3 C7 C3 111.93(17) . .
F2 C7 C3 112.17(18) . .
F4B C8 F5B 113.6(14) . .
F4B C8 F4 133.7(7) . .
F4B C8 F6 54.9(10) . .
F5B C8 F6 134.4(8) . .
F4 C8 F6 107.7(2) . .
F4B C8 F5 53.5(10) . .
F5B C8 F5 65.5(12) . .
F4 C8 F5 105.20(19) . .
F6 C8 F5 105.1(2) . .
F4B C8 F6B 103.3(11) . .
F5B C8 F6B 104.1(12) . .
F4 C8 F6B 62.4(7) . .
F6 C8 F6B 50.9(6) . .
F5 C8 F6B 137.2(5) . .
F4B C8 C5 113.4(7) . .
F5B C8 C5 112.6(8) . .
F4 C8 C5 112.83(17) . .
F6 C8 C5 111.82(17) . .
F5 C8 C5 113.59(17) . .
F6B C8 C5 108.7(5) . .
N1 C9 C10 123.42(17) . .
N1 C9 C11 120.09(16) . .
C10 C9 C11 116.47(17) . .
C9 C10 C9 123.4(2) . 2_756
C9 C10 H10 118.3 . .
C9 C10 H10 118.3 2_756 .
F9 C11 F7 106.97(15) . .
F9 C11 F8 106.93(15) . .
F7 C11 F8 106.97(14) . .
F9 C11 C9 112.45(15) . .
F7 C11 C9 112.86(15) . .
F8 C11 C9 110.32(15) . .
C9 N1 C1 126.08(16) . .
C9 N1 H1 119(3) . .
C1 N1 H1 115(3) . .

loop_
_geom_bond_atom_site_label_1
_geom_bond_atom_site_label_2
_geom_bond_distance
_geom_bond_site_symmetry_2
C1 C2 1.387(3) .
C1 C6 1.393(2) .
C1 N1 1.427(2) .
C2 C3 1.390(3) .
C2 H2 0.9500 .
C3 C4 1.389(3) .
C3 C7 1.497(3) .
C4 C5 1.385(3) .
C4 H4 0.9500 .
C5 C6 1.387(3) .
C5 C8 1.497(3) .
C6 H6 0.9500 .
C7 F1 1.319(2) .
C7 F3 1.335(2) .
C7 F2 1.337(3) .
C8 F4B 1.200(13) .
C8 F5B 1.235(16) .
C8 F4 1.319(3) .
C8 F6 1.325(3) .
C8 F5 1.330(3) .
C8 F6B 1.396(11) .
C9 N1 1.317(2) .
C9 C10 1.398(2) .
C9 C11 1.525(2) .
C10 C9 1.398(2) 2_756
C10 H10 0.9500 .
C11 F9 1.331(2) .
C11 F7 1.336(2) .
C11 F8 1.341(2) .
N1 H1 0.84(4) .

loop_
_geom_torsion_atom_site_label_1
_geom_torsion_atom_site_label_2
_geom_torsion_atom_site_label_3
_geom_torsion_atom_site_label_4
_geom_torsion
_geom_torsion_site_symmetry_4
C6 C1 C2 C3 0.9(3) .
N1 C1 C2 C3 178.15(17) .
C1 C2 C3 C4 0.1(3) .
C1 C2 C3 C7 -179.35(18) .
C2 C3 C4 C5 -0.8(3) .
C7 C3 C4 C5 178.66(18) .
C3 C4 C5 C6 0.5(3) .
C3 C4 C5 C8 -178.64(17) .
C4 C5 C6 C1 0.5(3) .
C8 C5 C6 C1 179.64(16) .
C2 C1 C6 C5 -1.2(3) .
N1 C1 C6 C5 -178.52(16) .
C4 C3 C7 F1 169.7(2) .
C2 C3 C7 F1 -10.8(3) .
C4 C3 C7 F3 47.2(3) .
C2 C3 C7 F3 -133.3(2) .
C4 C3 C7 F2 -70.3(2) .
C2 C3 C7 F2 109.2(2) .
C4 C5 C8 F4B 130.4(12) .
C6 C5 C8 F4B -48.7(12) .
C4 C5 C8 F5B -98.8(13) .
C6 C5 C8 F5B 82.1(13) .
C4 C5 C8 F4 -51.1(3) .
C6 C5 C8 F4 129.7(2) .
C4 C5 C8 F6 70.5(3) .
C6 C5 C8 F6 -108.7(2) .
C4 C5 C8 F5 -170.76(19) .
C6 C5 C8 F5 10.1(3) .
C4 C5 C8 F6B 16.1(8) .
C6 C5 C8 F6B -163.1(8) .
N1 C9 C10 C9 0.87(13) 2_756
C11 C9 C10 C9 -177.35(16) 2_756
N1 C9 C11 F9 163.64(16) .
C10 C9 C11 F9 -18.1(2) .
N1 C9 C11 F7 42.5(2) .
C10 C9 C11 F7 -139.20(14) .
N1 C9 C11 F8 -77.1(2) .
C10 C9 C11 F8 101.21(16) .
C10 C9 N1 C1 178.77(14) .
C11 C9 N1 C1 -3.1(3) .
C2 C1 N1 C9 79.0(2) .
C6 C1 N1 C9 -103.7(2) .
